data_4105009
loop_
_publ_author_name
'Isaac Alonso'
'Beatriz Trillo'
'Fernando L\'opez'
'Sergi Montserrat'
'Gregori Ujaque'
'Luis Castedo'
'Agust\'i Lled\'os'
'Jose L. Mascare\~nas'

_publ_section_title
;
 Gold-Catalyzed [4C+2C] Cycloadditions of Allenedienes, including an
 Enantioselective Version with New Phosphoramidite-Based Catalysts:
 Mechanistic Aspects of the Divergence between [4C+3C] and [4C+2C]
 Pathways
;
_journal_name_full 'Journal of the American Chemical Society'
_journal_page_first 13020
_journal_page_last 13030
_journal_paper_doi 10.1021/ja905415r
_journal_volume 131
_journal_year 2009
_chemical_absolute_configuration ad
_chemical_compound_source 'synthesis as described'
_chemical_formula_moiety 'C18 H23 N O2 S'
_chemical_formula_sum 'C18 H23 N O2 S'
_chemical_formula_weight 317.44
_chemical_name_systematic
;
 ?
;
_space_group_IT_number 19
_symmetry_cell_setting orthorhombic
_symmetry_Int_Tables_number 19
_symmetry_space_group_name_Hall 'P 2ac 2ab'
_symmetry_space_group_name_H-M 'P 21 21 21'
_atom_sites_solution_hydrogens geom
_atom_sites_solution_primary direct
_atom_sites_solution_secondary difmap
_audit_conform_dict_location ftp://ftp.iucr.org/pub/cif_core.dic
_audit_conform_dict_name cif_core.dic
_audit_conform_dict_version 2.4
_audit_creation_date 2009-04-29T11:29:13-00:00
_audit_creation_method 'WinGX routine CIF_UPDATE'
_cell_angle_alpha 90
_cell_angle_beta 90
_cell_angle_gamma 90
_cell_formula_units_Z 8
_cell_length_a 11.5779(6)
_cell_length_b 12.8146(8)
_cell_length_c 21.8090(14)
_cell_measurement_reflns_used 1845
_cell_measurement_temperature 100(2)
_cell_measurement_theta_max 23.66
_cell_measurement_theta_min 2.45
_cell_measurement_wavelength 0.71073
_cell_volume 3235.7(3)
_computing_cell_refinement 'APEX2 v2009-3.0 (BRUKER AXS, Madison, 2009)'
_computing_data_collection 'APEX2 v2009-3.0 (BRUKER AXS, Madison, 2009)'
_computing_data_reduction 'APEX2 v2009-3.0 (BRUKER AXS, Madison, 2009)'
_computing_molecular_graphics 'Ortep-3 for Windows (Farrugia, 1997)'
_computing_publication_material 'WinGX publication routines (Farrugia, 1999)'
_computing_structure_refinement 'SHELXL-97 (Sheldrick, 2008)'
_computing_structure_solution 'SIR97 (Altomare et al., 1998)'
_diffrn_ambient_temperature 100(2)
_diffrn_measured_fraction_theta_full 0.999
_diffrn_measured_fraction_theta_max 0.999
_diffrn_measurement_device_type 'Bruker X8 kappa APEXII CCD'
_diffrn_measurement_method 'omega and phi scans'
_diffrn_radiation_monochromator graphite
_diffrn_radiation_probe x-ray
_diffrn_radiation_type MoK\a
_diffrn_radiation_wavelength 0.71073
_diffrn_reflns_av_R_equivalents 0.0599
_diffrn_reflns_av_unetI/netI 0.0587
_diffrn_reflns_limit_h_max 14
_diffrn_reflns_limit_h_min -14
_diffrn_reflns_limit_k_max 16
_diffrn_reflns_limit_k_min 0
_diffrn_reflns_limit_l_max 27
_diffrn_reflns_limit_l_min 0
_diffrn_reflns_number 25747
_diffrn_reflns_theta_full 26.42
_diffrn_reflns_theta_max 26.42
_diffrn_reflns_theta_min 1.84
_exptl_absorpt_coefficient_mu 0.207
_exptl_absorpt_correction_T_max 0.984
_exptl_absorpt_correction_T_min 0.872
_exptl_absorpt_correction_type multi-scan
_exptl_absorpt_process_details 'BRUKER AXS - SADABS'
_exptl_crystal_colour colourless
_exptl_crystal_density_diffrn 1.303
_exptl_crystal_description prism
_exptl_crystal_F_000 1360
_exptl_crystal_size_max 0.24
_exptl_crystal_size_mid 0.19
_exptl_crystal_size_min 0.08
_refine_diff_density_max 0.256
_refine_diff_density_min -0.316
_refine_diff_density_rms 0.052
_refine_ls_abs_structure_details 'Flack H D (1983), Acta Cryst. A39, 876-881'
_refine_ls_abs_structure_Flack 0.00(8)
_refine_ls_extinction_method none
_refine_ls_goodness_of_fit_ref 1.031
_refine_ls_hydrogen_treatment constr
_refine_ls_matrix_type full
_refine_ls_number_parameters 413
_refine_ls_number_reflns 6633
_refine_ls_number_restraints 0
_refine_ls_restrained_S_all 1.031
_refine_ls_R_factor_all 0.0653
_refine_ls_R_factor_gt 0.0444
_refine_ls_shift/su_max 0.042
_refine_ls_shift/su_mean 0
_refine_ls_structure_factor_coef Fsqd
_refine_ls_weighting_details 'calc w=1/[\s^2^(Fo^2^)+(0.0439P)^2^+0.7662P] where P=(Fo^2^+2Fc^2^)/3'
_refine_ls_weighting_scheme calc
_refine_ls_wR_factor_gt 0.0934
_refine_ls_wR_factor_ref 0.1028
_reflns_number_gt 5361
_reflns_number_total 6633
_reflns_threshold_expression >2\s(I)
_cod_data_source_file ja905415r_si_enantio3d.cif
_cod_data_source_block lm04ik1n
_cod_database_code 4105009

loop_
_symmetry_equiv_pos_as_xyz
'x, y, z'
'-x+1/2, -y, z+1/2'
'x+1/2, -y+1/2, -z'
'-x, y+1/2, -z+1/2'

loop_
_atom_site_label
_atom_site_type_symbol
_atom_site_fract_x
_atom_site_fract_y
_atom_site_fract_z
_atom_site_U_iso_or_equiv
_atom_site_adp_type
_atom_site_occupancy
_atom_site_symmetry_multiplicity
_atom_site_calc_flag
_atom_site_refinement_flags
_atom_site_disorder_assembly
_atom_site_disorder_group
N1 N -0.0842(2) 0.17854(18) 0.33691(11) 0.0217(6) Uani 1 1 d . A .
C2 C -0.0434(2) 0.2174(2) 0.27691(12) 0.0218(6) Uani 1 1 d . . .
H2A H -0.0050 0.2861 0.2808 0.026 Uiso 0.860(8) 1 calc PR A 1
H2B H -0.1075 0.2228 0.2470 0.026 Uiso 0.860(8) 1 calc PR A 1
H2C H -0.0420 0.2946 0.2756 0.026 Uiso 0.140(8) 1 d PR A 2
H2D H -0.0917 0.1908 0.2428 0.026 Uiso 0.140(8) 1 d PR A 2
C3 C 0.0430(3) 0.1311(3) 0.25869(16) 0.0184(9) Uani 0.860(8) 1 d P A 1
H3 H -0.0030 0.0681 0.2470 0.022 Uiso 0.860(8) 1 calc PR A 1
C3B C 0.0774(19) 0.1717(18) 0.2749(10) 0.014(5) Uiso 0.140(8) 1 d P A 2
H3B H 0.1320 0.2105 0.3021 0.016 Uiso 0.140(8) 1 calc PR A 2
C4 C 0.1330(2) 0.1478(2) 0.20897(13) 0.0197(6) Uani 1 1 d . . .
C5 C 0.2348(3) 0.0712(2) 0.21323(14) 0.0243(7) Uani 1 1 d . A .
H5A H 0.2393 0.0319 0.1742 0.029 Uiso 1 1 calc R . .
H5B H 0.3069 0.1122 0.2171 0.029 Uiso 1 1 calc R . .
C6 C 0.2303(3) -0.0052(2) 0.26460(14) 0.0272(7) Uani 1 1 d . . .
H6 H 0.2736 -0.0678 0.2606 0.033 Uiso 1 1 calc R A .
C7 C 0.1710(3) 0.0082(2) 0.31458(14) 0.0271(7) Uani 1 1 d . A .
H7 H 0.1711 -0.0426 0.3463 0.032 Uiso 0.860(8) 1 calc PR A 1
H7B H 0.1962 -0.0128 0.3541 0.032 Uiso 0.140(8) 1 d PR A 2
C8 C 0.1022(3) 0.1069(3) 0.32036(15) 0.0203(10) Uani 0.860(8) 1 d P A 1
H8 H 0.1550 0.1657 0.3315 0.024 Uiso 0.860(8) 1 calc PR A 1
C8B C 0.0446(19) 0.0680(15) 0.3011(9) 0.013(5) Uiso 0.140(8) 1 d P A 2
H8B H -0.0119 0.0270 0.2762 0.015 Uiso 0.140(8) 1 calc PR A 2
C9 C -0.0004(3) 0.1044(2) 0.36518(13) 0.0258(7) Uani 1 1 d . . .
H9A H -0.0336 0.0334 0.3682 0.031 Uiso 0.860(8) 1 calc PR A 1
H9B H 0.0230 0.1281 0.4066 0.031 Uiso 0.860(8) 1 calc PR A 1
H9C H -0.0380 0.0483 0.3891 0.031 Uiso 0.140(8) 1 d PR A 2
H9D H 0.0596 0.1396 0.3900 0.031 Uiso 0.140(8) 1 d PR A 2
C10 C 0.1240(2) 0.2121(2) 0.16099(12) 0.0200(6) Uani 1 1 d . A .
C11 C 0.0268(3) 0.2884(2) 0.14984(13) 0.0295(7) Uani 1 1 d . . .
H11A H -0.0468 0.2563 0.1616 0.044 Uiso 1 1 calc R A .
H11B H 0.0245 0.3070 0.1063 0.044 Uiso 1 1 calc R . .
H11C H 0.0395 0.3514 0.1744 0.044 Uiso 1 1 calc R . .
C12 C 0.2119(3) 0.2140(3) 0.10991(13) 0.0328(8) Uani 1 1 d . . .
H12A H 0.2809 0.1753 0.1226 0.049 Uiso 1 1 calc R A .
H12B H 0.2330 0.2864 0.1008 0.049 Uiso 1 1 calc R . .
H12C H 0.1789 0.1816 0.0732 0.049 Uiso 1 1 calc R . .
S13 S -0.15885(6) 0.25356(5) 0.38196(3) 0.02067(16) Uani 1 1 d . . .
O14 O -0.23667(17) 0.31154(16) 0.34375(9) 0.0274(5) Uani 1 1 d . A .
O15 O -0.20183(17) 0.18901(16) 0.43004(9) 0.0290(5) Uani 1 1 d . A .
C16 C -0.0607(2) 0.3426(2) 0.41510(12) 0.0182(6) Uani 1 1 d . A .
C17 C -0.0317(2) 0.4342(2) 0.38446(13) 0.0199(6) Uani 1 1 d . . .
H17 H -0.0648 0.4494 0.3456 0.024 Uiso 1 1 calc R A .
C18 C 0.0459(3) 0.5031(2) 0.41090(13) 0.0209(6) Uani 1 1 d . A .
H18 H 0.0653 0.5657 0.3900 0.025 Uiso 1 1 calc R . .
C19 C 0.0959(2) 0.4821(2) 0.46760(14) 0.0198(6) Uani 1 1 d . . .
C20 C 0.0661(3) 0.3899(2) 0.49751(12) 0.0205(7) Uani 1 1 d . A .
H20 H 0.0999 0.3742 0.5361 0.025 Uiso 1 1 calc R . .
C21 C -0.0120(2) 0.3209(2) 0.47193(12) 0.0203(6) Uani 1 1 d . . .
H21 H -0.0324 0.2588 0.4931 0.024 Uiso 1 1 calc R A .
C22 C 0.1834(3) 0.5548(2) 0.49576(12) 0.0276(7) Uani 1 1 d . A .
H22A H 0.1788 0.5503 0.5406 0.041 Uiso 1 1 calc R . .
H22B H 0.1672 0.6265 0.4828 0.041 Uiso 1 1 calc R . .
H22C H 0.2610 0.5348 0.4823 0.041 Uiso 1 1 calc R . .
N31 N 0.5965(2) 0.30475(17) 0.17185(10) 0.0189(5) Uani 1 1 d . . .
C32 C 0.5401(2) 0.2627(2) 0.22834(11) 0.0177(6) Uani 1 1 d . . .
H32A H 0.5869 0.2782 0.2653 0.021 Uiso 1 1 calc R . .
H32B H 0.5286 0.1863 0.2253 0.021 Uiso 1 1 calc R . .
C33 C 0.4249(2) 0.3198(2) 0.23032(12) 0.0198(6) Uani 1 1 d . . .
H33 H 0.3732 0.2832 0.2005 0.024 Uiso 1 1 calc R . .
C34 C 0.3547(2) 0.3347(2) 0.28816(12) 0.0176(6) Uani 1 1 d . . .
C35 C 0.2545(3) 0.4112(2) 0.27866(13) 0.0223(7) Uani 1 1 d . . .
H35A H 0.1822 0.3702 0.2758 0.027 Uiso 1 1 calc R . .
H35B H 0.2484 0.4555 0.3157 0.027 Uiso 1 1 calc R . .
C36 C 0.2610(3) 0.4811(2) 0.22396(14) 0.0250(7) Uani 1 1 d . . .
H36 H 0.1953 0.5225 0.2146 0.030 Uiso 1 1 calc R . .
C37 C 0.3523(3) 0.4893(2) 0.18767(13) 0.0230(7) Uani 1 1 d . . .
H37 H 0.3513 0.5359 0.1538 0.028 Uiso 1 1 calc R . .
C38 C 0.4569(3) 0.4247(2) 0.20052(14) 0.0242(7) Uani 1 1 d . . .
H38 H 0.5079 0.4641 0.2294 0.029 Uiso 1 1 calc R . .
C39 C 0.5283(3) 0.3914(2) 0.14575(13) 0.0240(7) Uani 1 1 d . . .
H39A H 0.4787 0.3674 0.1116 0.029 Uiso 1 1 calc R . .
H39B H 0.5787 0.4487 0.1312 0.029 Uiso 1 1 calc R . .
C40 C 0.3675(2) 0.2853(2) 0.34160(12) 0.0189(6) Uani 1 1 d . . .
C41 C 0.4551(3) 0.2007(2) 0.35439(13) 0.0239(7) Uani 1 1 d . . .
H41A H 0.4741 0.1645 0.3161 0.036 Uiso 1 1 calc R . .
H41B H 0.4228 0.1508 0.3838 0.036 Uiso 1 1 calc R . .
H41C H 0.5253 0.2320 0.3716 0.036 Uiso 1 1 calc R . .
C42 C 0.2930(3) 0.3098(2) 0.39644(12) 0.0269(7) Uani 1 1 d . . .
H42A H 0.3366 0.3531 0.4253 0.040 Uiso 1 1 calc R . .
H42B H 0.2701 0.2447 0.4166 0.040 Uiso 1 1 calc R . .
H42C H 0.2238 0.3476 0.3830 0.040 Uiso 1 1 calc R . .
S43 S 0.66587(6) 0.22755(5) 0.12617(3) 0.01820(16) Uani 1 1 d . . .
O44 O 0.71625(16) 0.29286(15) 0.08008(9) 0.0245(5) Uani 1 1 d . . .
O45 O 0.73756(16) 0.16211(15) 0.16342(9) 0.0238(5) Uani 1 1 d . . .
C46 C 0.5623(2) 0.1472(2) 0.08984(12) 0.0165(6) Uani 1 1 d . . .
C47 C 0.5113(2) 0.1795(2) 0.03571(12) 0.0209(6) Uani 1 1 d . . .
H47 H 0.5333 0.2438 0.0175 0.025 Uiso 1 1 calc R . .
C48 C 0.4280(2) 0.1178(2) 0.00822(12) 0.0215(7) Uani 1 1 d . . .
H48 H 0.3934 0.1402 -0.0290 0.026 Uiso 1 1 calc R . .
C49 C 0.3942(2) 0.0237(2) 0.03418(13) 0.0203(6) Uani 1 1 d . . .
C50 C 0.4468(3) -0.0085(2) 0.08860(13) 0.0208(6) Uani 1 1 d . . .
H50 H 0.4251 -0.0730 0.1068 0.025 Uiso 1 1 calc R . .
C51 C 0.5303(3) 0.0527(2) 0.11629(13) 0.0196(6) Uani 1 1 d . . .
H51 H 0.5657 0.0302 0.1533 0.023 Uiso 1 1 calc R . .
C52 C 0.2999(3) -0.0409(3) 0.00506(13) 0.0294(8) Uani 1 1 d . . .
H52A H 0.2254 -0.0228 0.0236 0.044 Uiso 1 1 calc R . .
H52B H 0.3158 -0.1151 0.0118 0.044 Uiso 1 1 calc R . .
H52C H 0.2972 -0.0266 -0.0391 0.044 Uiso 1 1 calc R . .

loop_
_atom_site_aniso_label
_atom_site_aniso_U_11
_atom_site_aniso_U_22
_atom_site_aniso_U_33
_atom_site_aniso_U_23
_atom_site_aniso_U_13
_atom_site_aniso_U_12
N1 0.0216(13) 0.0205(12) 0.0229(12) -0.0023(11) 0.0047(11) -0.0027(11)
C2 0.0241(16) 0.0194(14) 0.0218(14) -0.0018(12) 0.0011(13) 0.0006(13)
C3 0.0168(18) 0.0172(18) 0.0211(18) -0.0016(15) -0.0030(15) 0.0011(15)
C4 0.0180(15) 0.0156(13) 0.0254(15) -0.0026(11) 0.0015(12) -0.0007(12)
C5 0.0152(15) 0.0208(14) 0.0369(17) 0.0010(13) 0.0009(14) -0.0006(12)
C6 0.0203(16) 0.0211(15) 0.0404(18) 0.0055(13) -0.0035(15) 0.0048(13)
C7 0.0290(17) 0.0202(14) 0.0320(16) 0.0038(12) -0.0032(15) 0.0085(14)
C8 0.0219(19) 0.0178(17) 0.0214(17) 0.0002(14) -0.0040(15) -0.0013(15)
C9 0.0368(19) 0.0163(14) 0.0243(15) 0.0028(12) 0.0064(14) 0.0069(13)
C10 0.0178(15) 0.0184(13) 0.0238(14) -0.0057(12) -0.0013(12) 0.0003(12)
C11 0.0334(18) 0.0306(17) 0.0246(15) 0.0067(14) -0.0015(14) 0.0062(15)
C12 0.0287(17) 0.0409(18) 0.0289(16) 0.0066(15) 0.0032(14) 0.0055(15)
S13 0.0160(4) 0.0235(3) 0.0226(3) -0.0050(3) 0.0027(3) -0.0036(3)
O14 0.0168(10) 0.0362(12) 0.0291(11) -0.0057(10) -0.0047(9) 0.0034(9)
O15 0.0270(12) 0.0324(12) 0.0277(11) -0.0033(9) 0.0067(9) -0.0121(10)
C16 0.0135(14) 0.0191(14) 0.0219(14) -0.0038(12) 0.0049(12) 0.0009(12)
C17 0.0187(14) 0.0229(14) 0.0181(14) -0.0002(12) -0.0004(13) 0.0054(12)
C18 0.0215(16) 0.0152(14) 0.0261(16) 0.0007(12) 0.0048(14) 0.0013(12)
C19 0.0177(15) 0.0204(14) 0.0213(15) -0.0052(13) 0.0052(12) 0.0041(13)
C20 0.0193(16) 0.0266(16) 0.0156(14) 0.0026(12) 0.0012(12) 0.0010(13)
C21 0.0209(16) 0.0200(15) 0.0200(14) 0.0037(12) 0.0054(12) 0.0002(13)
C22 0.0275(18) 0.0264(15) 0.0289(16) -0.0035(13) 0.0021(14) -0.0064(14)
N31 0.0243(13) 0.0143(11) 0.0181(12) -0.0009(10) 0.0046(10) -0.0006(10)
C32 0.0190(14) 0.0146(13) 0.0195(13) -0.0005(11) 0.0022(12) -0.0021(12)
C33 0.0208(15) 0.0177(13) 0.0208(14) -0.0009(12) -0.0019(12) 0.0001(12)
C34 0.0150(14) 0.0165(13) 0.0211(13) -0.0046(11) -0.0015(12) -0.0006(12)
C35 0.0150(15) 0.0199(14) 0.0319(16) -0.0018(13) -0.0004(13) 0.0040(12)
C36 0.0227(16) 0.0178(13) 0.0346(17) 0.0008(13) -0.0027(14) 0.0040(13)
C37 0.0280(17) 0.0159(13) 0.0250(15) 0.0037(11) -0.0004(14) 0.0031(13)
C38 0.0248(16) 0.0177(14) 0.0302(16) 0.0011(12) 0.0024(14) -0.0014(13)
C39 0.0271(16) 0.0191(14) 0.0257(15) 0.0050(12) 0.0043(14) 0.0032(13)
C40 0.0172(14) 0.0159(13) 0.0236(13) -0.0021(12) -0.0001(12) -0.0034(12)
C41 0.0273(16) 0.0201(15) 0.0241(15) 0.0038(12) 0.0029(13) 0.0037(13)
C42 0.0267(17) 0.0285(16) 0.0253(15) 0.0023(13) 0.0035(13) -0.0010(14)
S43 0.0157(3) 0.0173(3) 0.0216(3) -0.0019(3) 0.0037(3) -0.0006(3)
O44 0.0235(11) 0.0226(10) 0.0274(10) -0.0006(9) 0.0064(9) -0.0050(9)
O45 0.0172(10) 0.0245(10) 0.0298(11) -0.0038(9) -0.0016(9) 0.0030(9)
C46 0.0156(14) 0.0157(13) 0.0183(14) -0.0033(11) 0.0037(12) 0.0016(12)
C47 0.0227(16) 0.0197(14) 0.0202(14) 0.0021(12) 0.0030(13) 0.0011(13)
C48 0.0200(17) 0.0263(16) 0.0181(14) 0.0020(13) 0.0022(13) -0.0018(13)
C49 0.0154(14) 0.0258(15) 0.0198(14) -0.0044(13) 0.0053(12) -0.0001(13)
C50 0.0230(16) 0.0145(13) 0.0250(16) 0.0022(12) 0.0065(14) -0.0026(12)
C51 0.0228(15) 0.0167(13) 0.0192(14) 0.0021(12) 0.0017(13) 0.0067(12)
C52 0.0249(17) 0.0357(18) 0.0277(16) -0.0046(14) 0.0007(13) -0.0105(14)

loop_
_atom_type_symbol
_atom_type_description
_atom_type_scat_dispersion_real
_atom_type_scat_dispersion_imag
_atom_type_scat_source
C C 0.0033 0.0016 'International Tables Vol C Tables 4.2.6.8 and 6.1.1.4'
H H 0 0 'International Tables Vol C Tables 4.2.6.8 and 6.1.1.4'
N N 0.0061 0.0033 'International Tables Vol C Tables 4.2.6.8 and 6.1.1.4'
O O 0.0106 0.006 'International Tables Vol C Tables 4.2.6.8 and 6.1.1.4'
S S 0.1246 0.1234 'International Tables Vol C Tables 4.2.6.8 and 6.1.1.4'

loop_
_geom_angle_atom_site_label_1
_geom_angle_atom_site_label_2
_geom_angle_atom_site_label_3
_geom_angle
C2 N1 C9 111.9(2)
C2 N1 S13 120.42(19)
C9 N1 S13 118.24(19)
N1 C2 C3B 101.0(8)
N1 C2 C3 101.1(2)
N1 C2 H2A 111.5
C3B C2 H2A 86.0
C3 C2 H2A 111.5
N1 C2 H2B 111.5
C3B C2 H2B 134.4
C3 C2 H2B 111.5
H2A C2 H2B 109.4
N1 C2 H2C 111.6
C3B C2 H2C 111.6
C3 C2 H2C 134.2
H2B C2 H2C 85.6
N1 C2 H2D 111.6
C3B C2 H2D 111.4
C3 C2 H2D 85.7
H2A C2 H2D 128.6
H2C C2 H2D 109.4
C4 C3 C8 110.3(3)
C4 C3 C2 121.8(3)
C8 C3 C2 102.0(3)
C4 C3 H3 107.3
C8 C3 H3 107.3
C2 C3 H3 107.3
C8B C3B C2 95.6(15)
C8B C3B C4 106.0(17)
C2 C3B C4 118.0(14)
C8B C3B H3B 112.0
C2 C3B H3B 112.0
C4 C3B H3B 112.0
C10 C4 C3 126.4(3)
C10 C4 C5 120.0(3)
C3 C4 C5 113.1(2)
C10 C4 C3B 123.6(7)
C5 C4 C3B 112.0(7)
C6 C5 C4 116.0(3)
C6 C5 H5A 108.3
C4 C5 H5A 108.3
C6 C5 H5B 108.3
C4 C5 H5B 108.3
H5A C5 H5B 107.4
C7 C6 C5 124.2(3)
C7 C6 H6 117.9
C5 C6 H6 117.9
C6 C7 C8 117.6(3)
C6 C7 C8B 112.0(7)
C6 C7 H7 121.2
C8 C7 H7 121.2
C8B C7 H7 116.2
C6 C7 H7B 124.1
C8 C7 H7B 109.0
C8B C7 H7B 123.8
C7 C8 C3 109.4(3)
C7 C8 C9 116.5(3)
C3 C8 C9 102.4(3)
C7 C8 H8 109.4
C3 C8 H8 109.4
C9 C8 H8 109.4
C3B C8B C9 99.3(15)
C3B C8B C7 104.5(16)
C9 C8B C7 105.7(12)
C3B C8B H8B 115.2
C9 C8B H8B 115.2
C7 C8B H8B 115.2
N1 C9 C8 103.1(2)
N1 C9 C8B 92.2(7)
N1 C9 H9A 111.1
C8 C9 H9A 111.1
C8B C9 H9A 85.1
N1 C9 H9B 111.1
C8 C9 H9B 111.1
C8B C9 H9B 144.6
H9A C9 H9B 109.1
N1 C9 H9C 113.3
C8 C9 H9C 133.6
C8B C9 H9C 113.7
H9B C9 H9C 82.1
N1 C9 H9D 113.1
C8 C9 H9D 78.2
C8B C9 H9D 113.0
H9A C9 H9D 130.9
H9C C9 H9D 110.6
C4 C10 C12 122.4(3)
C4 C10 C11 125.7(3)
C12 C10 C11 111.9(2)
C10 C11 H11A 109.5
C10 C11 H11B 109.5
H11A C11 H11B 109.5
C10 C11 H11C 109.5
H11A C11 H11C 109.5
H11B C11 H11C 109.5
C10 C12 H12A 109.5
C10 C12 H12B 109.5
H12A C12 H12B 109.5
C10 C12 H12C 109.5
H12A C12 H12C 109.5
H12B C12 H12C 109.5
O15 S13 O14 120.58(13)
O15 S13 N1 106.70(12)
O14 S13 N1 106.83(12)
O15 S13 C16 107.38(13)
O14 S13 C16 107.89(13)
N1 S13 C16 106.72(13)
C21 C16 C17 119.9(3)
C21 C16 S13 119.8(2)
C17 C16 S13 120.3(2)
C18 C17 C16 119.6(3)
C18 C17 H17 120.2
C16 C17 H17 120.2
C17 C18 C19 121.2(3)
C17 C18 H18 119.4
C19 C18 H18 119.4
C18 C19 C20 118.5(3)
C18 C19 C22 121.5(3)
C20 C19 C22 120.0(3)
C21 C20 C19 121.1(3)
C21 C20 H20 119.5
C19 C20 H20 119.5
C20 C21 C16 119.8(3)
C20 C21 H21 120.1
C16 C21 H21 120.1
C19 C22 H22A 109.5
C19 C22 H22B 109.5
H22A C22 H22B 109.5
C19 C22 H22C 109.5
H22A C22 H22C 109.5
H22B C22 H22C 109.5
C39 N31 C32 110.8(2)
C39 N31 S43 119.22(18)
C32 N31 S43 120.26(18)
N31 C32 C33 103.5(2)
N31 C32 H32A 111.1
C33 C32 H32A 111.1
N31 C32 H32B 111.1
C33 C32 H32B 111.1
H32A C32 H32B 109.0
C34 C33 C32 123.7(2)
C34 C33 C38 111.9(2)
C32 C33 C38 101.3(2)
C34 C33 H33 106.3
C32 C33 H33 106.3
C38 C33 H33 106.3
C40 C34 C33 127.6(2)
C40 C34 C35 120.3(2)
C33 C34 C35 112.0(2)
C36 C35 C34 116.9(3)
C36 C35 H35A 108.1
C34 C35 H35A 108.1
C36 C35 H35B 108.1
C34 C35 H35B 108.1
H35A C35 H35B 107.3
C37 C36 C35 124.4(3)
C37 C36 H36 117.8
C35 C36 H36 117.8
C36 C37 C38 119.4(3)
C36 C37 H37 120.3
C38 C37 H37 120.3
C37 C38 C39 116.8(3)
C37 C38 C33 111.6(2)
C39 C38 C33 102.7(2)
C37 C38 H38 108.5
C39 C38 H38 108.5
C33 C38 H38 108.5
N31 C39 C38 101.5(2)
N31 C39 H39A 111.5
C38 C39 H39A 111.5
N31 C39 H39B 111.5
C38 C39 H39B 111.5
H39A C39 H39B 109.3
C34 C40 C42 122.1(3)
C34 C40 C41 125.1(3)
C42 C40 C41 112.8(2)
C40 C41 H41A 109.5
C40 C41 H41B 109.5
H41A C41 H41B 109.5
C40 C41 H41C 109.5
H41A C41 H41C 109.5
H41B C41 H41C 109.5
C40 C42 H42A 109.5
C40 C42 H42B 109.5
H42A C42 H42B 109.5
C40 C42 H42C 109.5
H42A C42 H42C 109.5
H42B C42 H42C 109.5
O44 S43 O45 120.27(12)
O44 S43 N31 106.08(12)
O45 S43 N31 107.25(12)
O44 S43 C46 107.59(12)
O45 S43 C46 107.83(12)
N31 S43 C46 107.18(12)
C47 C46 C51 120.0(3)
C47 C46 S43 119.8(2)
C51 C46 S43 120.1(2)
C48 C47 C46 119.8(3)
C48 C47 H47 120.1
C46 C47 H47 120.1
C47 C48 C49 121.1(3)
C47 C48 H48 119.5
C49 C48 H48 119.5
C48 C49 C50 118.7(3)
C48 C49 C52 120.5(3)
C50 C49 C52 120.7(3)
C51 C50 C49 120.5(3)
C51 C50 H50 119.7
C49 C50 H50 119.7
C50 C51 C46 119.9(3)
C50 C51 H51 120.1
C46 C51 H51 120.1
C49 C52 H52A 109.5
C49 C52 H52B 109.5
H52A C52 H52B 109.5
C49 C52 H52C 109.5
H52A C52 H52C 109.5
H52B C52 H52C 109.5

loop_
_geom_bond_atom_site_label_1
_geom_bond_atom_site_label_2
_geom_bond_distance
N1 C2 1.477(3)
N1 C9 1.491(4)
N1 S13 1.624(2)
C2 C3B 1.52(2)
C2 C3 1.544(4)
C2 H2A 0.9900
C2 H2B 0.9900
C2 H2C 0.9900
C2 H2D 0.9900
C3 C4 1.519(4)
C3 C8 1.541(5)
C3 H3 1.0000
C3B C8B 1.50(3)
C3B C4 1.60(2)
C3B H3B 1.0000
C4 C10 1.335(4)
C4 C5 1.537(4)
C5 C6 1.489(4)
C5 H5A 0.9900
C5 H5B 0.9900
C6 C7 1.300(4)
C6 H6 0.9500
C7 C8 1.499(4)
C7 C8B 1.68(2)
C7 H7 0.9500
C7 H7B 0.9500
C8 C9 1.539(4)
C8 H8 1.0000
C8B C9 1.562(18)
C8B H8B 1.0000
C9 H9A 0.9900
C9 H9B 0.9900
C9 H9C 0.9900
C9 H9D 0.9900
C10 C12 1.509(4)
C10 C11 1.511(4)
C11 H11A 0.9800
C11 H11B 0.9800
C11 H11C 0.9800
C12 H12A 0.9800
C12 H12B 0.9800
C12 H12C 0.9800
S13 O15 1.425(2)
S13 O14 1.435(2)
S13 C16 1.765(3)
C16 C21 1.390(4)
C16 C17 1.392(4)
C17 C18 1.384(4)
C17 H17 0.9500
C18 C19 1.391(4)
C18 H18 0.9500
C19 C20 1.393(4)
C19 C22 1.507(4)
C20 C21 1.382(4)
C20 H20 0.9500
C21 H21 0.9500
C22 H22A 0.9800
C22 H22B 0.9800
C22 H22C 0.9800
N31 C39 1.477(4)
N31 C32 1.495(3)
N31 S43 1.617(2)
C32 C33 1.523(4)
C32 H32A 0.9900
C32 H32B 0.9900
C33 C34 1.512(4)
C33 C38 1.538(4)
C33 H33 1.0000
C34 C40 1.334(4)
C34 C35 1.533(4)
C35 C36 1.494(4)
C35 H35A 0.9900
C35 H35B 0.9900
C36 C37 1.325(4)
C36 H36 0.9500
C37 C38 1.493(4)
C37 H37 0.9500
C38 C39 1.514(4)
C38 H38 1.0000
C39 H39A 0.9900
C39 H39B 0.9900
C40 C42 1.508(4)
C40 C41 1.511(4)
C41 H41A 0.9800
C41 H41B 0.9800
C41 H41C 0.9800
C42 H42A 0.9800
C42 H42B 0.9800
C42 H42C 0.9800
S43 O44 1.432(2)
S43 O45 1.432(2)
S43 C46 1.768(3)
C46 C47 1.383(4)
C46 C51 1.391(4)
C47 C48 1.383(4)
C47 H47 0.9500
C48 C49 1.388(4)
C48 H48 0.9500
C49 C50 1.396(4)
C49 C52 1.510(4)
C50 C51 1.384(4)
C50 H50 0.9500
C51 H51 0.9500
C52 H52A 0.9800
C52 H52B 0.9800
C52 H52C 0.9800

loop_
_geom_torsion_atom_site_label_1
_geom_torsion_atom_site_label_2
_geom_torsion_atom_site_label_3
_geom_torsion_atom_site_label_4
_geom_torsion
C9 N1 C2 C3B -6.7(11)
S13 N1 C2 C3B 139.2(11)
C9 N1 C2 C3 22.0(3)
S13 N1 C2 C3 167.9(2)
N1 C2 C3 C4 -162.9(3)
C3B C2 C3 C4 -70.5(16)
N1 C2 C3 C8 -39.7(3)
C3B C2 C3 C8 52.8(16)
N1 C2 C3B C8B 40.9(16)
C3 C2 C3B C8B -52.2(16)
N1 C2 C3B C4 152.4(14)
C3 C2 C3B C4 59.2(16)
C8 C3 C4 C10 -147.5(3)
C2 C3 C4 C10 -28.1(5)
C8 C3 C4 C5 40.3(4)
C2 C3 C4 C5 159.6(3)
C8 C3 C4 C3B -53.4(15)
C2 C3 C4 C3B 65.9(16)
C8B C3B C4 C10 147.5(12)
C2 C3B C4 C10 42(2)
C8B C3B C4 C3 42.0(15)
C2 C3B C4 C3 -63.5(17)
C8B C3B C4 C5 -55.9(18)
C2 C3B C4 C5 -161.4(12)
C10 C4 C5 C6 -173.4(3)
C3 C4 C5 C6 -0.6(4)
C3B C4 C5 C6 29.2(11)
C4 C5 C6 C7 -22.6(4)
C5 C6 C7 C8 0.4(5)
C5 C6 C7 C8B 37.0(9)
C6 C7 C8 C3 41.8(4)
C8B C7 C8 C3 -47.0(11)
C6 C7 C8 C9 157.2(3)
C8B C7 C8 C9 68.5(12)
C4 C3 C8 C7 -61.7(4)
C2 C3 C8 C7 167.6(2)
C4 C3 C8 C9 174.2(3)
C2 C3 C8 C9 43.4(3)
C2 C3B C8B C9 -61.7(16)
C4 C3B C8B C9 177.0(11)
C2 C3B C8B C7 -170.8(10)
C4 C3B C8B C7 67.9(18)
C6 C7 C8B C3B -61.2(17)
C8 C7 C8B C3B 45.8(14)
C6 C7 C8B C9 -165.5(8)
C8 C7 C8B C9 -58.5(10)
C2 N1 C9 C8 4.7(3)
S13 N1 C9 C8 -142.0(2)
C2 N1 C9 C8B -28.9(9)
S13 N1 C9 C8B -175.6(8)
C7 C8 C9 N1 -148.9(3)
C3 C8 C9 N1 -29.6(3)
C7 C8 C9 C8B -74.3(12)
C3 C8 C9 C8B 45.0(12)
C3B C8B C9 N1 55.0(14)
C7 C8B C9 N1 163.1(10)
C3B C8B C9 C8 -54.9(14)
C7 C8B C9 C8 53.1(10)
C3 C4 C10 C12 -172.5(3)
C5 C4 C10 C12 -0.8(4)
C3B C4 C10 C12 154.0(11)
C3 C4 C10 C11 6.0(5)
C5 C4 C10 C11 177.8(3)
C3B C4 C10 C11 -27.4(12)
C2 N1 S13 O15 169.9(2)
C9 N1 S13 O15 -46.3(2)
C2 N1 S13 O14 39.7(2)
C9 N1 S13 O14 -176.5(2)
C2 N1 S13 C16 -75.5(2)
C9 N1 S13 C16 68.3(2)
O15 S13 C16 C21 19.8(3)
O14 S13 C16 C21 151.2(2)
N1 S13 C16 C21 -94.3(2)
O15 S13 C16 C17 -160.4(2)
O14 S13 C16 C17 -29.0(3)
N1 S13 C16 C17 85.5(2)
C21 C16 C17 C18 0.1(4)
S13 C16 C17 C18 -179.7(2)
C16 C17 C18 C19 0.3(4)
C17 C18 C19 C20 -0.1(4)
C17 C18 C19 C22 177.9(3)
C18 C19 C20 C21 -0.5(4)
C22 C19 C20 C21 -178.5(3)
C19 C20 C21 C16 0.9(4)
C17 C16 C21 C20 -0.7(4)
S13 C16 C21 C20 179.1(2)
C39 N31 C32 C33 7.2(3)
S43 N31 C32 C33 -138.5(2)
N31 C32 C33 C34 -157.5(2)
N31 C32 C33 C38 -31.3(3)
C32 C33 C34 C40 -14.6(4)
C38 C33 C34 C40 -136.0(3)
C32 C33 C34 C35 169.8(2)
C38 C33 C34 C35 48.3(3)
C40 C34 C35 C36 166.2(3)
C33 C34 C35 C36 -17.8(3)
C34 C35 C36 C37 -7.8(4)
C35 C36 C37 C38 0.6(5)
C36 C37 C38 C39 148.5(3)
C36 C37 C38 C33 30.9(4)
C34 C33 C38 C37 -55.8(3)
C32 C33 C38 C37 170.6(2)
C34 C33 C38 C39 178.4(2)
C32 C33 C38 C39 44.8(3)
C32 N31 C39 C38 20.5(3)
S43 N31 C39 C38 166.58(19)
C37 C38 C39 N31 -162.2(2)
C33 C38 C39 N31 -39.8(3)
C33 C34 C40 C42 178.4(3)
C35 C34 C40 C42 -6.3(4)
C33 C34 C40 C41 -1.7(5)
C35 C34 C40 C41 173.6(3)
C39 N31 S43 O44 41.6(2)
C32 N31 S43 O44 -175.54(19)
C39 N31 S43 O45 171.3(2)
C32 N31 S43 O45 -45.8(2)
C39 N31 S43 C46 -73.1(2)
C32 N31 S43 C46 69.7(2)
O44 S43 C46 C47 -24.8(3)
O45 S43 C46 C47 -155.9(2)
N31 S43 C46 C47 88.9(2)
O44 S43 C46 C51 156.5(2)
O45 S43 C46 C51 25.4(3)
N31 S43 C46 C51 -89.8(2)
C51 C46 C47 C48 0.4(4)
S43 C46 C47 C48 -178.3(2)
C46 C47 C48 C49 0.2(4)
C47 C48 C49 C50 -0.6(4)
C47 C48 C49 C52 177.6(3)
C48 C49 C50 C51 0.5(4)
C52 C49 C50 C51 -177.7(3)
C49 C50 C51 C46 0.1(4)
C47 C46 C51 C50 -0.5(4)
S43 C46 C51 C50 178.2(2)
